data_2108245
loop_
_publ_author_name
'Wang, Yan'
'Zhang, Wei'
'Li, Ziyi'
'Li, Jianfu'
'Zhu, Zhaojie'
'You, Zhenyu'
'Tu, Chaoyang'

_publ_section_title
;
 Crystal growth, structure and characterization of Er~6~B~4~O~15~ as
 self-activated eye-safe laser material within the near-infrared waveband
;
_journal_coeditor_code UM5011SUP1
_journal_issue 2
_journal_name_full 'Acta Crystallographica Section B'
_journal_page_first
;
;
_journal_paper_doi 10.1107/S2052520618001488
_journal_volume 74
_journal_year 2018
_chemical_formula_moiety 'B4 Er6 O15'
_chemical_formula_sum 'B4 Er6 O15'
_chemical_formula_weight 1287.04
_chemical_name_systematic
;
 ?
;
_space_group_crystal_system monoclinic
_space_group_IT_number 14
_space_group_name_Hall '-P 2yn'
_space_group_name_H-M_alt 'P 1 21/n 1'
_symmetry_space_group_name_Hall '-P 2yn'
_symmetry_space_group_name_H-M 'P 1 21/n 1'
_audit_creation_date 2015-10-24
_audit_creation_method
;
Olex2 1.2
(compiled 2015.09.30 svn.r3233 for OlexSys, GUI svn.r5103)
;
_cell_angle_alpha 90
_cell_angle_beta 91.899(4)
_cell_angle_gamma 90
_cell_formula_units_Z 4
_cell_length_a 8.3553(5)
_cell_length_b 15.4882(9)
_cell_length_c 8.8208(6)
_cell_measurement_reflns_used 2561
_cell_measurement_temperature 293.1500
_cell_measurement_theta_max 27.5555
_cell_measurement_theta_min 2.2526
_cell_volume 1140.86(12)
_computing_cell_refinement 'CrystalClear (Rigaku Inc., 2008)'
_computing_data_collection 'CrystalClear (Rigaku Inc., 2008)'
_computing_data_reduction 'CrystalClear (Rigaku Inc., 2008)'
_computing_molecular_graphics 'Olex2 (Dolomanov et al., 2009)'
_computing_publication_material 'Olex2 (Dolomanov et al., 2009)'
_computing_structure_refinement 'ShelXL (Sheldrick, 2015)'
_computing_structure_solution
;
????
;
_diffrn_ambient_temperature 293.1500
_diffrn_detector_area_resol_mean 14.6306
_diffrn_measured_fraction_theta_full 1.000
_diffrn_measured_fraction_theta_max 0.999
_diffrn_measurement_details
;
scan:
 Number of images: 360
            Slice: -62.0000 - 118.0000
      Image width: 0.5000
         Exp time: 3.0000
    Rotation axis: Omega
            Omega: 0.0000
              Chi: 45.0000
              Phi: 180.0000
              XTD: 50.9945
           2theta: 28.6679
scan:
 Number of images: 280
            Slice: -62.0000 - 78.0000
      Image width: 0.5000
         Exp time: 3.0000
    Rotation axis: Omega
            Omega: 0.0000
              Chi: 45.0000
              Phi: 90.0000
              XTD: 50.9945
           2theta: 28.6679
scan:
 Number of images: 160
            Slice: -62.0000 - 18.0000
      Image width: 0.5000
         Exp time: 3.0000
    Rotation axis: Omega
            Omega: 0.0000
              Chi: 45.0000
              Phi: 0.0000
              XTD: 50.9945
           2theta: 28.6679
;
_diffrn_measurement_device
;
Mercury70 (2x2 bin mode)
;
_diffrn_measurement_device_details
;
AFC8: Eulerian 3 circle
;
_diffrn_measurement_method CCD_Profile_fitting
_diffrn_orient_matrix_type d*Trek
_diffrn_orient_matrix_UB_11 -0.0076
_diffrn_orient_matrix_UB_12 0.0256
_diffrn_orient_matrix_UB_13 0.0677
_diffrn_orient_matrix_UB_21 -0.0002
_diffrn_orient_matrix_UB_22 -0.0681
_diffrn_orient_matrix_UB_23 0.0257
_diffrn_orient_matrix_UB_31 0.0828
_diffrn_orient_matrix_UB_32 0.0029
_diffrn_orient_matrix_UB_33 0.0082
_diffrn_radiation_detector CCD
_diffrn_radiation_monochromator 'Graphite Monochromator'
_diffrn_radiation_type MoK\a
_diffrn_radiation_wavelength 0.71073
_diffrn_reflns_av_R_equivalents 0.0685
_diffrn_reflns_av_unetI/netI 0.0738
_diffrn_reflns_Laue_measured_fraction_full 1.000
_diffrn_reflns_Laue_measured_fraction_max 0.999
_diffrn_reflns_limit_h_max 10
_diffrn_reflns_limit_h_min -10
_diffrn_reflns_limit_k_max 20
_diffrn_reflns_limit_k_min -20
_diffrn_reflns_limit_l_max 11
_diffrn_reflns_limit_l_min -11
_diffrn_reflns_number 8678
_diffrn_reflns_point_group_measured_fraction_full 1.000
_diffrn_reflns_point_group_measured_fraction_max 0.999
_diffrn_reflns_theta_full 25.242
_diffrn_reflns_theta_max 27.515
_diffrn_reflns_theta_min 2.630
_diffrn_source 'Sealed Tube'
_diffrn_source_current 80.0000
_diffrn_source_power 4.0000
_diffrn_source_voltage 50.0000
_exptl_absorpt_coefficient_mu 43.724
_exptl_absorpt_correction_T_max 1.0000
_exptl_absorpt_correction_T_min 0.3416
_exptl_absorpt_correction_type multi-scan
_exptl_crystal_colour Pink
_exptl_crystal_density_diffrn 7.429
_exptl_crystal_density_method 'not measured'
_exptl_crystal_description Prism
_exptl_crystal_F_000 2172
_exptl_crystal_size_max 0.6
_exptl_crystal_size_mid 0.45
_exptl_crystal_size_min 0.1
_refine_diff_density_max 1.059
_refine_diff_density_min -1.07
_refine_diff_density_rms 0.771
_refine_ls_extinction_coef 0.0017(3)
_refine_ls_extinction_expression Fc^*^=kFc[1+0.001xFc^2^\l^3^/sin(2\q)]^-1/4^
_refine_ls_extinction_method SHELXL
_refine_ls_goodness_of_fit_ref 1.044
_refine_ls_hydrogen_treatment undef
_refine_ls_matrix_type full
_refine_ls_number_parameters 128
_refine_ls_number_reflns 2620
_refine_ls_number_restraints 0
_refine_ls_restrained_S_all 1.044
_refine_ls_R_factor_all 0.0620
_refine_ls_R_factor_gt 0.0530
_refine_ls_shift/su_max 0.000
_refine_ls_shift/su_mean 0.000
_refine_ls_structure_factor_coef Fsqd
_refine_ls_weighting_details 'w=1/[\s^2^(Fo^2^)+(0.1860P)^2^+147.9640P] where P=(Fo^2^+2Fc^2^)/3'
_refine_ls_weighting_scheme calc
_refine_ls_wR_factor_gt 0.1288
_refine_ls_wR_factor_ref 0.1371
_reflns_Friedel_coverage 0.000
_reflns_number_gt 2035
_reflns_number_total 2620
_reflns_threshold_expression 'I > 2\s(I)'
_cod_data_source_file um5011sup1.cif
_cod_data_source_block I
_cod_depositor_comments
;
The following automatic conversions were performed:

'_exptl_absorpt_correction_type' value 'Multi-scan' changed to
'multi-scan' according to
/home/data/users/saulius/crontab/automatic-downloads/rss-feeds/IUCr/lib/dictionaries/cif_core.dic
dictionary named 'cif_core.dic' version 2.4.2 from 2011-04-26.

Automatic conversion script
Id: cif_fix_values 4973 2017-02-22 13:04:09Z antanas 
;
_cod_database_code 2108245
_shelxl_version_number 2013-4
_shelx_space_group_comment
;
The symmetry employed for this shelxl refinement is uniquely defined
by the following loop, which should always be used as a source of
symmetry information in preference to the above space-group names.
They are only intended as comments.
;
_diffrn_number_total 1362
_olex2_refinement_description
;
1. Uiso/Uaniso restraints and constraints
Uanis(Er1) \\sim Ueq, Uanis(Er2) \\sim Ueq, Uanis(Er3) \\sim Ueq, Uanis(Er4)
\\sim Ueq, Uanis(Er5) \\sim Ueq, Uanis(Er6) \\sim Ueq: with sigma of 0.00001
and sigma for terminal atoms of 0.00002
2. Others
 Fixed Uiso: O10(0.001) O4(0.001) O9(0.001) O13(0.001) O7(0.001) O5(0.001)
 O1(0.001) O2(0.001) O12(0.001) O11(0.001) O14(0.001) O8(0.001) O3(0.001)
 O6(0.001) B3(0.001) B1(0.001) B2(0.001)
;

loop_
_space_group_symop_operation_xyz
'x, y, z'
'-x+1/2, y+1/2, -z+1/2'
'-x, -y, -z'
'x-1/2, -y-1/2, z-1/2'

loop_
_atom_site_label
_atom_site_type_symbol
_atom_site_fract_x
_atom_site_fract_y
_atom_site_fract_z
_atom_site_U_iso_or_equiv
_atom_site_adp_type
_atom_site_occupancy
_atom_site_site_symmetry_order
_atom_site_calc_flag
_atom_site_refinement_flags_adp
Er1 Er 0.1991(2) 0.00367(11) 0.93909(17) 0.0074(5) Uani 1 1 d U
Er2 Er 0.1442(2) 0.17793(11) 1.19306(18) 0.0078(5) Uani 1 1 d U
Er5 Er 0.4573(2) -0.17469(11) 0.94590(19) 0.0108(5) Uani 1 1 d U
Er3 Er 0.4483(2) -0.01325(11) 1.28407(18) 0.0093(5) Uani 1 1 d U
Er4 Er 0.0764(2) -0.16594(11) 1.16681(18) 0.0088(5) Uani 1 1 d U
Er6 Er 0.2238(2) -0.14521(11) 0.57689(18) 0.0098(5) Uani 1 1 d U
O10 O 0.340(3) -0.0787(14) 0.781(2) 0.001 Uiso 1 1 d .
O4 O 0.342(3) 0.0839(15) 1.125(2) 0.001 Uiso 1 1 d .
O9 O 0.148(3) -0.2289(15) 1.379(2) 0.001 Uiso 1 1 d .
O13 O -0.033(3) -0.0861(14) 0.618(2) 0.001 Uiso 1 1 d .
O7 O 0.303(3) -0.1005(14) 1.105(2) 0.001 Uiso 1 1 d .
O5 O 0.005(3) 0.0916(15) 1.040(2) 0.001 Uiso 1 1 d .
O1 O 0.052(3) 0.2708(14) 0.994(2) 0.001 Uiso 1 1 d .
O2 O 0.285(3) 0.2052(14) 1.423(2) 0.001 Uiso 1 1 d .
O12 O 0.060(3) -0.2512(14) 0.679(2) 0.001 Uiso 1 1 d .
O11 O 0.315(3) -0.2758(14) 0.773(2) 0.001 Uiso 1 1 d .
O14 O 0.211(3) -0.0339(14) 0.407(2) 0.001 Uiso 1 1 d .
O8 O -0.039(3) -0.0508(15) 1.275(2) 0.001 Uiso 1 1 d .
O3 O 0.460(3) 0.0868(14) 1.490(2) 0.001 Uiso 1 1 d .
O6 O 0.649(3) -0.1065(15) 1.200(2) 0.001 Uiso 1 1 d .
B3 B 0.173(5) -0.306(2) 0.721(4) 0.001 Uiso 1 1 d .
B1 B 0.428(5) 0.174(2) 1.476(4) 0.001 Uiso 1 1 d .
B2 B 0.069(5) 0.001(2) 1.361(4) 0.001 Uiso 1 1 d .
O15 O -0.175(4) -0.103(2) 0.436(4) 0.035(8) Uiso 1 1 d .

loop_
_atom_site_aniso_label
_atom_site_aniso_U_11
_atom_site_aniso_U_22
_atom_site_aniso_U_33
_atom_site_aniso_U_23
_atom_site_aniso_U_13
_atom_site_aniso_U_12
Er1 0.0073(5) 0.0074(5) 0.0074(5) -0.00004(10) 0.00035(10) 0.00001(10)
Er2 0.0078(5) 0.0078(5) 0.0079(5) -0.00001(10) 0.00034(10) 0.00000(10)
Er5 0.0108(5) 0.0109(5) 0.0108(5) -0.00002(10) 0.00041(10) 0.00008(10)
Er3 0.0092(5) 0.0093(5) 0.0093(5) 0.00002(10) 0.00038(10) 0.00000(10)
Er4 0.0088(5) 0.0088(5) 0.0089(5) 0.00003(10) 0.00035(10) 0.00001(10)
Er6 0.0098(5) 0.0098(5) 0.0099(5) -0.00002(10) 0.00038(10) -0.00001(10)

loop_
_atom_type_symbol
_atom_type_description
_atom_type_scat_dispersion_real
_atom_type_scat_dispersion_imag
_atom_type_scat_source
B B 0.0013 0.0007 'International Tables Vol C Tables 4.2.6.8 and 6.1.1.4'
Er Er -0.2586 4.9576 'International Tables Vol C Tables 4.2.6.8 and 6.1.1.4'
O O 0.0106 0.0060 'International Tables Vol C Tables 4.2.6.8 and 6.1.1.4'

loop_
_geom_angle_atom_site_label_1
_geom_angle_atom_site_label_2
_geom_angle_atom_site_label_3
_geom_angle
_geom_angle_site_symmetry_1
_geom_angle_site_symmetry_3
Er1 Er1 Er3 164.56(8) 3_557 3_657
Er1 Er1 Er6 107.60(7) 3_557 .
Er3 Er1 Er6 61.07(5) 3_657 .
Er4 Er1 Er1 59.23(6) 3_557 3_557
Er4 Er1 Er3 111.46(6) 3_557 3_657
Er4 Er1 Er6 104.70(5) 3_557 .
O10 Er1 Er1 133.5(6) . 3_557
O10 Er1 Er3 39.7(6) . 3_657
O10 Er1 Er4 126.3(5) . 3_557
O10 Er1 Er6 29.1(6) . .
O10 Er1 O4 117.9(8) . .
O10 Er1 O7 78.8(8) . .
O10 Er1 O5 95.3(9) . 3_557
O10 Er1 O5 163.4(7) . .
O10 Er1 O8 88.6(8) . 3_557
O10 Er1 O6 76.2(8) . 3_657
O4 Er1 Er1 105.4(6) . 3_557
O4 Er1 Er3 87.4(6) . 3_657
O4 Er1 Er4 96.9(6) . 3_557
O4 Er1 Er6 146.5(6) . .
O4 Er1 O8 130.4(8) . 3_557
O4 Er1 O6 75.1(7) . 3_657
O7 Er1 Er1 97.0(6) . 3_557
O7 Er1 Er3 94.5(6) . 3_657
O7 Er1 Er4 152.9(6) . 3_557
O7 Er1 Er6 94.4(5) . .
O7 Er1 O4 75.9(8) . .
O7 Er1 O8 153.6(8) . 3_557
O7 Er1 O6 126.1(8) . 3_657
O5 Er1 Er1 40.1(6) 3_557 3_557
O5 Er1 Er1 39.1(6) . 3_557
O5 Er1 Er3 134.7(6) 3_557 3_657
O5 Er1 Er3 141.4(6) . 3_657
O5 Er1 Er4 38.9(5) . 3_557
O5 Er1 Er4 89.9(6) 3_557 3_557
O5 Er1 Er6 75.3(6) 3_557 .
O5 Er1 Er6 135.3(5) . .
O5 Er1 O4 130.8(8) 3_557 .
O5 Er1 O4 76.4(8) . .
O5 Er1 O7 114.6(8) . .
O5 Er1 O7 76.4(8) 3_557 .
O5 Er1 O5 79.3(9) 3_557 .
O5 Er1 O8 81.9(8) 3_557 3_557
O5 Er1 O8 75.2(8) . 3_557
O5 Er1 O6 152.3(7) 3_557 3_657
O5 Er1 O6 101.3(8) . 3_657
O8 Er1 Er1 75.0(6) 3_557 3_557
O8 Er1 Er3 90.2(6) 3_557 3_657
O8 Er1 Er4 39.4(6) 3_557 3_557
O8 Er1 Er6 65.4(6) 3_557 .
O8 Er1 O6 71.7(8) 3_557 3_657
O6 Er1 Er1 134.2(6) 3_657 3_557
O6 Er1 Er3 40.2(6) 3_657 3_657
O6 Er1 Er4 75.1(6) 3_657 3_557
O6 Er1 Er6 86.0(5) 3_657 .
Er5 Er2 Er4 98.69(6) 3_657 3_557
Er5 Er2 Er6 164.60(6) 3_657 3_557
Er5 Er2 Er6 60.39(5) 3_657 2_556
Er4 Er2 Er5 61.44(5) 2_557 3_657
Er4 Er2 Er4 130.46(6) 2_557 3_557
Er4 Er2 Er6 61.87(4) 2_557 2_556
Er4 Er2 Er6 116.21(6) 2_557 3_557
Er4 Er2 Er6 68.85(5) 3_557 2_556
Er4 Er2 Er6 93.69(5) 3_557 3_557
Er6 Er2 Er6 133.58(6) 3_557 2_556
O4 Er2 Er5 38.6(6) . 3_657
O4 Er2 Er4 95.1(5) . 3_557
O4 Er2 Er4 93.0(6) . 2_557
O4 Er2 Er6 93.9(6) . 2_556
O4 Er2 Er6 131.3(6) . 3_557
O4 Er2 O9 77.0(9) . 2_557
O4 Er2 O13 95.9(8) . 3_557
O4 Er2 O1 114.3(8) . .
O4 Er2 O2 89.7(8) . .
O4 Er2 O12 164.7(8) . 3_557
O9 Er2 Er5 38.4(6) 2_557 3_657
O9 Er2 Er4 36.6(5) 2_557 2_557
O9 Er2 Er4 98.9(5) 2_557 3_557
O9 Er2 Er6 33.2(5) 2_557 2_556
O9 Er2 Er6 147.8(6) 2_557 3_557
O9 Er2 O13 148.6(7) 2_557 3_557
O9 Er2 O1 69.9(8) 2_557 .
O9 Er2 O12 112.6(8) 2_557 3_557
O13 Er2 Er5 127.9(6) 3_557 3_657
O13 Er2 Er4 115.2(5) 3_557 2_557
O13 Er2 Er4 112.4(5) 3_557 3_557
O13 Er2 Er6 169.9(6) 3_557 2_556
O13 Er2 Er6 37.4(6) 3_557 3_557
O5 Er2 Er5 105.0(7) . 3_657
O5 Er2 Er4 35.9(6) . 3_557
O5 Er2 Er4 162.3(6) . 2_557
O5 Er2 Er6 102.2(6) . 2_556
O5 Er2 Er6 80.0(6) . 3_557
O5 Er2 O4 79.9(8) . .
O5 Er2 O9 125.7(8) . 2_557
O5 Er2 O13 81.8(8) . 3_557
O5 Er2 O1 76.4(8) . .
O5 Er2 O2 151.2(8) . .
O5 Er2 O12 102.2(8) . 3_557
O1 Er2 Er5 92.2(6) . 3_657
O1 Er2 Er4 92.2(5) . 2_557
O1 Er2 Er4 40.6(5) . 3_557
O1 Er2 Er6 103.2(6) . 3_557
O1 Er2 Er6 36.7(6) . 2_556
O1 Er2 O13 138.3(8) . 3_557
O2 Er2 Er5 81.6(6) . 3_657
O2 Er2 Er4 43.4(6) . 2_557
O2 Er2 Er4 172.6(5) . 3_557
O2 Er2 Er6 87.3(6) . 3_557
O2 Er2 Er6 105.3(6) . 2_556
O2 Er2 O9 76.7(7) . 2_557
O2 Er2 O13 72.6(8) . 3_557
O2 Er2 O1 132.0(8) . .
O2 Er2 O12 81.3(8) . 3_557
O12 Er2 Er5 149.5(6) 3_557 3_657
O12 Er2 Er4 89.0(5) 3_557 2_557
O12 Er2 Er4 95.1(5) 3_557 3_557
O12 Er2 Er6 100.4(5) 3_557 2_556
O12 Er2 Er6 36.4(6) 3_557 3_557
O12 Er2 O13 69.6(8) 3_557 3_557
O12 Er2 O1 80.8(8) 3_557 .
Er2 Er5 Er3 66.48(5) 3_657 3_657
Er2 Er5 Er4 168.95(6) 3_657 .
Er2 Er5 Er4 58.84(5) 3_657 4_655
Er2 Er5 Er6 62.86(5) 3_657 4_656
Er3 Er5 Er4 117.26(6) 3_657 .
Er3 Er5 Er6 129.13(7) 3_657 4_656
Er4 Er5 Er3 95.50(6) 4_655 3_657
Er4 Er5 Er4 128.61(6) 4_655 .
Er4 Er5 Er6 61.93(4) 4_655 4_656
Er6 Er5 Er4 111.75(6) 4_656 .
O10 Er5 Er2 100.1(6) . 3_657
O10 Er5 Er3 38.8(6) . 3_657
O10 Er5 Er4 97.6(6) . 4_655
O10 Er5 Er4 87.4(6) . .
O10 Er5 Er6 157.8(6) . 4_656
O10 Er5 O4 74.2(8) . 3_657
O10 Er5 O12 163.7(8) . 4_656
O10 Er5 O11 80.3(8) . .
O10 Er5 B3 144.8(9) . 4_656
O4 Er5 Er2 38.6(6) 3_657 3_657
O4 Er5 Er3 35.4(5) 3_657 3_657
O4 Er5 Er4 90.7(6) 3_657 4_655
O4 Er5 Er4 138.9(6) 3_657 .
O4 Er5 Er6 96.3(6) 3_657 4_656
O4 Er5 O12 106.0(7) 3_657 4_656
O4 Er5 O11 124.3(8) 3_657 .
O4 Er5 B3 81.7(9) 3_657 4_656
O9 Er5 Er2 40.2(6) 4_655 3_657
O9 Er5 Er3 102.3(6) 4_655 3_657
O9 Er5 Er4 34.0(5) 4_655 4_655
O9 Er5 Er4 139.8(6) 4_655 .
O9 Er5 Er6 34.3(5) 4_655 4_656
O9 Er5 O10 123.5(8) 4_655 .
O9 Er5 O4 78.9(9) 4_655 3_657
O9 Er5 O12 71.8(7) 4_655 4_656
O9 Er5 O11 75.5(8) 4_655 .
O9 Er5 B3 74.8(9) 4_655 4_656
O7 Er5 Er2 141.0(6) . 3_657
O7 Er5 Er3 94.5(6) . 3_657
O7 Er5 Er4 32.1(6) . .
O7 Er5 Er4 160.1(6) . 4_655
O7 Er5 Er6 122.4(5) . 4_656
O7 Er5 O10 79.8(8) . .
O7 Er5 O4 107.3(9) . 3_657
O7 Er5 O9 156.4(7) . 4_655
O7 Er5 O12 84.7(8) . 4_656
O7 Er5 O11 115.8(8) . .
O7 Er5 B3 83.5(9) . 4_656
O12 Er5 Er2 88.8(6) 4_656 3_657
O12 Er5 Er3 139.0(5) 4_656 3_657
O12 Er5 Er4 98.7(5) 4_656 4_655
O12 Er5 Er4 82.1(6) 4_656 .
O12 Er5 Er6 38.0(5) 4_656 4_656
O12 Er5 B3 25.9(9) 4_656 4_656
O11 Er5 Er2 102.4(6) . 3_657
O11 Er5 Er3 105.8(5) . 3_657
O11 Er5 Er4 86.8(6) . .
O11 Er5 Er4 44.8(6) . 4_655
O11 Er5 Er6 89.3(5) . 4_656
O11 Er5 O12 111.4(7) . 4_656
O11 Er5 B3 134.8(9) . 4_656
B3 Er5 Er2 74.5(8) 4_656 3_657
B3 Er5 Er3 113.2(7) 4_656 3_657
B3 Er5 Er4 94.7(8) 4_656 .
B3 Er5 Er4 108.0(7) 4_656 4_655
B3 Er5 Er6 48.4(7) 4_656 4_656
Er1 Er3 Er5 64.59(5) 3_657 .
Er1 Er3 Er5 57.81(5) 3_657 3_657
Er1 Er3 Er6 63.97(5) 3_657 3_657
Er1 Er3 Er6 144.90(6) 3_657 1_556
Er5 Er3 Er5 94.38(5) 3_657 .
Er5 Er3 Er6 60.25(4) 3_657 3_657
Er5 Er3 Er6 156.87(7) 3_657 1_556
Er6 Er3 Er5 101.30(6) 1_556 .
Er6 Er3 Er5 128.46(6) 3_657 .
Er6 Er3 Er6 118.98(5) 1_556 3_657
O10 Er3 Er1 37.6(6) 3_657 3_657
O10 Er3 Er5 37.3(5) 3_657 3_657
O10 Er3 Er5 99.7(5) 3_657 .
O10 Er3 Er6 32.9(5) 3_657 3_657
O10 Er3 Er6 151.0(5) 3_657 1_556
O10 Er3 O7 123.5(8) 3_657 .
O10 Er3 O3 105.6(8) 3_657 3_658
O10 Er3 O3 77.3(8) 3_657 .
O4 Er3 Er1 86.9(6) . 3_657
O4 Er3 Er5 88.3(6) . .
O4 Er3 Er5 36.7(6) . 3_657
O4 Er3 Er6 126.3(6) . 1_556
O4 Er3 Er6 92.0(6) . 3_657
O4 Er3 O10 74.0(8) . 3_657
O4 Er3 O7 77.4(8) . .
O4 Er3 O14 93.4(8) . 1_556
O4 Er3 O3 162.8(8) . 3_658
O4 Er3 O3 92.6(8) . .
O4 Er3 O6 119.5(8) . .
O7 Er3 Er1 94.0(6) . 3_657
O7 Er3 Er5 31.8(6) . .
O7 Er3 Er5 101.5(5) . 3_657
O7 Er3 Er6 156.3(6) . 3_657
O7 Er3 Er6 83.9(6) . 1_556
O7 Er3 O3 115.0(7) . 3_658
O7 Er3 O3 151.7(8) . .
O14 Er3 Er1 172.6(5) 1_556 3_657
O14 Er3 Er5 108.0(5) 1_556 .
O14 Er3 Er5 125.2(5) 1_556 3_657
O14 Er3 Er6 33.2(5) 1_556 1_556
O14 Er3 Er6 123.4(5) 1_556 3_657
O14 Er3 O10 149.3(8) 1_556 3_657
O14 Er3 O7 78.8(8) 1_556 .
O14 Er3 O3 75.4(8) 1_556 .
O14 Er3 O3 78.3(8) 1_556 3_658
O14 Er3 O6 133.9(8) 1_556 .
O3 Er3 Er1 112.0(6) . 3_657
O3 Er3 Er1 103.3(6) 3_658 3_657
O3 Er3 Er5 140.5(6) 3_658 3_657
O3 Er3 Er5 108.6(5) 3_658 .
O3 Er3 Er5 176.5(6) . .
O3 Er3 Er5 84.3(5) . 3_657
O3 Er3 Er6 80.4(6) 3_658 3_657
O3 Er3 Er6 48.4(6) 3_658 1_556
O3 Er3 Er6 48.1(6) . 3_657
O3 Er3 Er6 81.0(6) . 1_556
O3 Er3 O3 70.8(9) . 3_658
O6 Er3 Er1 41.3(6) . 3_657
O6 Er3 Er5 98.4(6) . 3_657
O6 Er3 Er5 48.1(5) . .
O6 Er3 Er6 104.7(6) . 1_556
O6 Er3 Er6 89.2(6) . 3_657
O6 Er3 O10 75.3(8) . 3_657
O6 Er3 O7 78.2(8) . .
O6 Er3 O3 128.8(8) . .
O6 Er3 O3 76.1(8) . 3_658
Er1 Er4 Er2 59.59(5) 3_557 3_557
Er1 Er4 Er2 174.90(6) 3_557 2_547
Er1 Er4 Er5 118.19(7) 3_557 4_556
Er2 Er4 Er2 125.39(6) 2_547 3_557
Er2 Er4 Er5 114.48(6) 3_557 4_556
Er2 Er4 Er5 59.72(5) 2_547 4_556
O9 Er4 Er1 135.1(6) . 3_557
O9 Er4 Er2 40.3(6) . 2_547
O9 Er4 Er2 147.9(6) . 3_557
O9 Er4 Er5 35.8(6) . 4_556
O9 Er4 O7 101.7(8) . .
O9 Er4 O5 175.1(8) . 3_557
O9 Er4 O1 108.1(8) . 3_557
O9 Er4 O2 78.2(8) . 2_547
O9 Er4 O11 75.0(8) . 4_556
O9 Er4 O8 95.7(8) . .
O9 Er4 B1 89.3(9) . 2_547
O7 Er4 Er1 99.4(6) . 3_557
O7 Er4 Er2 102.8(5) . 3_557
O7 Er4 Er2 80.8(6) . 2_547
O7 Er4 Er5 136.4(5) . 4_556
O7 Er4 O5 78.9(8) . 3_557
O7 Er4 O1 122.1(8) . 3_557
O7 Er4 O2 83.0(8) . 2_547
O7 Er4 O11 170.8(7) . 4_556
O7 Er4 O8 96.9(8) . .
O7 Er4 B1 107.0(11) . 2_547
O5 Er4 Er1 40.4(6) 3_557 3_557
O5 Er4 Er2 144.1(6) 3_557 2_547
O5 Er4 Er2 35.1(6) 3_557 3_557
O5 Er4 Er5 144.4(6) 3_557 4_556
O5 Er4 O1 75.3(8) 3_557 3_557
O5 Er4 O2 106.7(8) 3_557 2_547
O5 Er4 O11 103.7(8) 3_557 4_556
O5 Er4 O8 79.4(8) 3_557 .
O5 Er4 B1 95.2(9) 3_557 2_547
O1 Er4 Er1 92.9(5) 3_557 3_557
O1 Er4 Er2 91.2(5) 3_557 2_547
O1 Er4 Er2 40.4(5) 3_557 3_557
O1 Er4 Er5 79.3(5) 3_557 4_556
O1 Er4 O2 57.4(7) 3_557 2_547
O1 Er4 O11 66.9(7) 3_557 4_556
O1 Er4 B1 29.0(9) 3_557 2_547
O2 Er4 Er1 143.9(5) 2_547 3_557
O2 Er4 Er2 41.2(5) 2_547 2_547
O2 Er4 Er2 84.6(5) 2_547 3_557
O2 Er4 Er5 79.1(5) 2_547 4_556
O2 Er4 O11 104.4(8) 2_547 4_556
O2 Er4 B1 29.1(10) 2_547 2_547
O11 Er4 Er1 77.9(5) 4_556 3_557
O11 Er4 Er2 101.0(5) 4_556 2_547
O11 Er4 Er2 83.5(5) 4_556 3_557
O11 Er4 Er5 42.4(5) 4_556 4_556
O11 Er4 B1 81.7(10) 4_556 2_547
O8 Er4 Er1 42.4(5) . 3_557
O8 Er4 Er2 132.5(5) . 2_547
O8 Er4 Er2 101.6(5) . 3_557
O8 Er4 Er5 96.9(6) . 4_556
O8 Er4 O1 126.9(8) . 3_557
O8 Er4 O2 173.7(7) . 2_547
O8 Er4 O11 75.1(8) . 4_556
O8 Er4 B1 154.0(10) . 2_547
B1 Er4 Er1 121.3(7) 2_547 3_557
B1 Er4 Er2 63.2(7) 2_547 2_547
B1 Er4 Er2 63.8(7) 2_547 3_557
B1 Er4 Er5 72.7(8) 2_547 4_556
Er2 Er6 Er2 119.78(5) 3_557 2_546
Er2 Er6 Er4 104.88(6) 3_557 1_554
Er5 Er6 Er2 65.00(5) 4 3_557
Er5 Er6 Er2 56.75(5) 4 2_546
Er5 Er6 Er4 57.99(4) 4 1_554
Er4 Er6 Er2 55.67(4) 1_554 2_546
O10 Er6 Er2 88.2(6) . 3_557
O10 Er6 Er2 134.2(6) . 2_546
O10 Er6 Er5 145.3(6) . 4
O10 Er6 Er4 155.9(6) . 1_554
O10 Er6 O13 94.0(8) . .
O10 Er6 O1 97.9(8) . 2_546
O10 Er6 O12 104.7(8) . .
O10 Er6 O14 100.8(8) . .
O10 Er6 O3 69.3(8) . 3_657
O10 Er6 B1 78.4(9) . 3_657
O9 Er6 Er2 97.2(6) 1_554 3_557
O9 Er6 Er2 35.1(6) 1_554 2_546
O9 Er6 Er5 34.7(6) 1_554 4
O9 Er6 Er4 30.4(6) 1_554 1_554
O9 Er6 O10 169.1(9) 1_554 .
O9 Er6 O13 96.2(8) 1_554 .
O9 Er6 O1 71.7(8) 1_554 2_546
O9 Er6 O12 75.0(8) 1_554 .
O9 Er6 O14 85.4(8) 1_554 .
O9 Er6 O3 105.1(7) 1_554 3_657
O9 Er6 B1 92.5(9) 1_554 3_657
O13 Er6 Er2 130.9(5) . 2_546
O13 Er6 Er2 38.1(5) . 3_557
O13 Er6 Er5 78.6(5) . 4
O13 Er6 Er4 84.9(5) . 1_554
O13 Er6 O1 167.1(7) . 2_546
O13 Er6 O3 138.8(7) . 3_657
O13 Er6 B1 165.7(9) . 3_657
O1 Er6 Er2 36.6(5) 2_546 2_546
O1 Er6 Er2 136.9(5) 2_546 3_557
O1 Er6 Er5 88.7(5) 2_546 4
O1 Er6 Er4 86.3(5) 2_546 1_554
O1 Er6 O3 51.8(7) 2_546 3_657
O1 Er6 B1 26.0(8) 2_546 3_657
O12 Er6 Er2 36.9(6) . 3_557
O12 Er6 Er2 85.5(6) . 2_546
O12 Er6 Er5 40.8(5) . 4
O12 Er6 Er4 97.6(5) . 1_554
O12 Er6 O13 70.6(8) . .
O12 Er6 O1 101.2(8) . 2_546
O12 Er6 O3 148.8(7) . 3_657
O12 Er6 B1 122.8(9) . 3_657
O14 Er6 Er2 115.7(6) . 3_557
O14 Er6 Er2 98.1(6) . 2_546
O14 Er6 Er5 110.4(5) . 4
O14 Er6 Er4 55.4(5) . 1_554
O14 Er6 O13 77.7(8) . .
O14 Er6 O1 104.9(8) . 2_546
O14 Er6 O12 140.2(8) . .
O14 Er6 O3 69.5(8) . 3_657
O14 Er6 B1 91.8(9) . 3_657
O3 Er6 Er2 157.5(4) 3_657 3_557
O3 Er6 Er2 79.2(4) 3_657 2_546
O3 Er6 Er5 135.8(4) 3_657 4
O3 Er6 Er4 95.9(4) 3_657 1_554
O3 Er6 B1 27.1(8) 3_657 3_657
B1 Er6 Er2 151.3(7) 3_657 3_557
B1 Er6 Er2 59.6(7) 3_657 2_546
B1 Er6 Er5 114.5(7) 3_657 4
B1 Er6 Er4 97.2(7) 3_657 1_554
Er1 O10 Er5 101.4(8) . .
Er1 O10 Er3 102.8(9) . 3_657
Er1 O10 Er6 122.1(11) . .
Er5 O10 Er3 103.9(9) . 3_657
Er6 O10 Er5 112.0(9) . .
Er6 O10 Er3 112.8(9) . 3_657
Er2 O4 Er1 99.4(8) . .
Er5 O4 Er1 119.4(9) 3_657 .
Er5 O4 Er2 102.8(9) 3_657 .
Er3 O4 Er1 105.4(9) . .
Er3 O4 Er2 122.9(10) . .
Er3 O4 Er5 107.9(9) . 3_657
Er5 O9 Er2 101.3(9) 4_556 2_547
Er4 O9 Er2 103.1(9) . 2_547
Er4 O9 Er5 110.1(9) . 4_556
Er4 O9 Er6 118.1(11) . 1_556
Er6 O9 Er2 111.6(9) 1_556 2_547
Er6 O9 Er5 111.0(9) 1_556 4_556
Er6 O13 Er2 104.5(8) . 3_557
B2 O13 Er2 113(2) 3_557 3_557
B2 O13 Er6 127(2) 3_557 .
Er1 O7 Er3 101.3(8) . .
Er5 O7 Er1 99.8(8) . .
Er5 O7 Er3 114.4(10) . .
Er4 O7 Er1 99.6(9) . .
Er4 O7 Er5 115.3(9) . .
Er4 O7 Er3 121.0(10) . .
Er1 O5 Er1 100.7(9) 3_557 .
Er2 O5 Er1 103.5(9) . .
Er2 O5 Er1 136.7(11) . 3_557
Er2 O5 Er4 109.0(10) . 3_557
Er4 O5 Er1 100.7(9) 3_557 .
Er4 O5 Er1 100.9(8) 3_557 3_557
Er2 O1 Er4 98.9(8) . 3_557
Er2 O1 Er6 106.6(9) . 2_556
Er6 O1 Er4 123.8(9) 2_556 3_557
B1 O1 Er2 134(2) 4_565 .
B1 O1 Er4 91.9(19) 4_565 3_557
B1 O1 Er6 103(2) 4_565 2_556
Er2 O2 Er4 95.4(7) . 2_557
B1 O2 Er2 130(2) . .
B1 O2 Er4 89(2) . 2_557
Er2 O12 Er5 112.6(9) 3_557 4
Er6 O12 Er2 106.7(9) . 3_557
Er6 O12 Er5 101.3(8) . 4
B3 O12 Er2 134(2) . 3_557
B3 O12 Er5 99.1(19) . 4
B3 O12 Er6 98(2) . .
Er5 O11 Er4 92.8(8) . 4_655
B3 O11 Er5 147(2) . .
B3 O11 Er4 120(2) . 4_655
Er6 O14 Er3 113.1(10) . 1_554
B2 O14 Er3 124(2) 1_554 1_554
B2 O14 Er6 121(2) 1_554 .
Er4 O8 Er1 98.2(8) . 3_557
B2 O8 Er1 126(2) . 3_557
B2 O8 Er4 114(2) . .
Er3 O3 Er3 109.2(9) . 3_658
Er3 O3 Er6 92.9(7) 3_658 3_657
Er3 O3 Er6 93.7(8) . 3_657
B1 O3 Er3 126.3(19) . 3_658
B1 O3 Er3 124.5(19) . .
B1 O3 Er6 82(2) . 3_657
Er3 O6 Er1 98.5(8) . 3_657
B3 O6 Er1 130(2) 4_656 3_657
B3 O6 Er3 132(2) 4_656 .
O12 B3 Er5 55.0(15) . 4
O12 B3 O11 119(3) . .
O12 B3 O6 119(3) . 4
O11 B3 Er5 145(2) . 4
O11 B3 O6 121(3) . 4
O6 B3 Er5 73.2(16) 4 4
Er4 B1 Er6 93.3(12) 2_557 3_657
O1 B1 Er4 59.0(16) 4_666 2_557
O1 B1 Er6 50.6(17) 4_666 3_657
O1 B1 O2 118(3) 4_666 .
O1 B1 O3 117(3) 4_666 .
O2 B1 Er4 61.8(17) . 2_557
O2 B1 Er6 148(2) . 3_657
O2 B1 O3 123(3) . .
O3 B1 Er4 155(3) . 2_557
O3 B1 Er6 71(2) . 3_657
O13 B2 O8 119(3) 3_557 .
O14 B2 O13 122(3) 1_556 3_557
O14 B2 O8 119(3) 1_556 .

loop_
_geom_bond_atom_site_label_1
_geom_bond_atom_site_label_2
_geom_bond_distance
_geom_bond_site_symmetry_2
Er1 Er1 3.531(4) 3_557
Er1 Er3 3.600(3) 3_657
Er1 Er4 3.514(2) 3_557
Er1 Er6 3.951(2) .
Er1 O10 2.25(2) .
Er1 O4 2.35(2) .
Er1 O7 2.33(2) .
Er1 O5 2.32(2) .
Er1 O5 2.27(2) 3_557
Er1 O8 2.39(2) 3_557
Er1 O6 2.40(2) 3_657
Er2 Er5 3.587(3) 3_657
Er2 Er4 3.554(2) 2_557
Er2 Er4 3.622(2) 3_557
Er2 Er6 3.816(2) 2_556
Er2 Er6 3.774(3) 3_557
Er2 O4 2.30(2) .
Er2 O9 2.36(2) 2_557
Er2 O13 2.40(2) 3_557
Er2 O5 2.20(2) .
Er2 O1 2.38(2) .
Er2 O2 2.35(2) .
Er2 O12 2.36(2) 3_557
Er5 Er2 3.587(3) 3_657
Er5 Er3 3.649(2) 3_657
Er5 Er4 3.788(3) .
Er5 Er4 3.648(2) 4_655
Er5 Er6 3.729(2) 4_656
Er5 O10 2.28(2) .
Er5 O4 2.29(2) 3_657
Er5 O9 2.27(2) 4_655
Er5 O7 2.25(2) .
Er5 O12 2.48(2) 4_656
Er5 O11 2.46(2) .
Er5 B3 2.99(3) 4_656
Er3 Er1 3.600(3) 3_657
Er3 Er5 3.649(2) 3_657
Er3 Er6 3.849(2) 3_657
Er3 Er6 3.833(3) 1_556
Er3 O10 2.36(2) 3_657
Er3 O4 2.22(2) .
Er3 O7 2.38(2) .
Er3 O14 2.31(3) 1_556
Er3 O3 2.38(2) .
Er3 O3 2.40(2) 3_658
Er3 O6 2.35(2) .
Er4 Er1 3.514(2) 3_557
Er4 Er2 3.622(2) 3_557
Er4 Er2 3.554(2) 2_547
Er4 Er5 3.648(2) 4_556
Er4 O9 2.17(2) .
Er4 O7 2.23(3) .
Er4 O5 2.25(2) 3_557
Er4 O1 2.39(2) 3_557
Er4 O2 2.45(2) 2_547
Er4 O11 2.57(2) 4_556
Er4 O8 2.25(2) .
Er4 B1 2.78(4) 2_547
Er6 Er2 3.816(2) 2_546
Er6 Er2 3.774(3) 3_557
Er6 Er5 3.729(2) 4
Er6 Er4 3.796(2) 1_554
Er6 O10 2.27(2) .
Er6 O9 2.25(2) 1_554
Er6 O13 2.37(2) .
Er6 O1 2.38(2) 2_546
Er6 O12 2.34(2) .
Er6 O14 2.28(2) .
Er6 O3 2.87(3) 3_657
Er6 B1 3.00(4) 3_657
O10 Er3 2.36(2) 3_657
O4 Er5 2.29(2) 3_657
O9 Er2 2.36(2) 2_547
O9 Er5 2.27(2) 4_556
O9 Er6 2.25(2) 1_556
O13 Er2 2.40(2) 3_557
O13 B2 1.37(4) 3_557
O5 Er1 2.27(2) 3_557
O5 Er4 2.25(2) 3_557
O1 Er4 2.39(2) 3_557
O1 Er6 2.38(2) 2_556
O1 B1 1.35(4) 4_565
O2 Er4 2.45(2) 2_557
O2 B1 1.35(4) .
O12 Er2 2.36(2) 3_557
O12 Er5 2.48(2) 4
O12 B3 1.32(4) .
O11 Er4 2.57(2) 4_655
O11 B3 1.34(4) .
O14 Er3 2.31(3) 1_554
O14 B2 1.35(4) 1_554
O8 Er1 2.39(2) 3_557
O8 B2 1.40(4) .
O3 Er3 2.40(2) 3_658
O3 Er6 2.87(3) 3_657
O3 B1 1.38(4) .
O6 Er1 2.40(2) 3_657
O6 B3 1.38(4) 4_656
B3 Er5 2.99(3) 4
B3 O6 1.38(4) 4
B1 Er4 2.78(4) 2_557
B1 Er6 3.00(4) 3_657
B1 O1 1.35(4) 4_666
B2 O13 1.37(4) 3_557
B2 O14 1.35(4) 1_556

_cod_database_fobs_code 2108245
